data_7709150
loop_
_publ_author_name
'Itabashi, Takayuki'
'Arashiba, Kazuya'
'Kuriyama, Shogo'
'Nishibayashi, Yoshiaki'

_publ_section_title
;
 Reactivity of molybdenum-nitride complex bearing pyridine-based PNP-type
 pincer ligand toward carbon-centered electrophiles.
;
_journal_issue 5
_journal_name_full 'Dalton transactions (Cambridge, England : 2003)'
_journal_page_first 1946
_journal_page_last 1954
_journal_paper_doi 10.1039/d1dt03952k
_journal_volume 51
_journal_year 2022
_chemical_formula_moiety 'C24 H43 I Mo N2 O P2'
_chemical_formula_sum 'C24 H43 I Mo N2 O P2'
_chemical_formula_weight 660.41
_space_group_crystal_system monoclinic
_space_group_IT_number 14
_space_group_name_Hall '-P 2ybc'
_space_group_name_H-M_alt 'P 1 21/c 1'
_atom_sites_solution_hydrogens geom
_atom_sites_solution_primary direct
_atom_sites_solution_secondary difmap
_audit_update_record
;
2021-11-19 deposited with the CCDC.	2021-12-22 downloaded from the CCDC.
;
_cell_angle_alpha 90.0000
_cell_angle_beta 104.863(4)
_cell_angle_gamma 90.0000
_cell_formula_units_Z 4
_cell_length_a 15.8268(6)
_cell_length_b 15.8794(5)
_cell_length_c 12.0854(4)
_cell_measurement_reflns_used 10169
_cell_measurement_temperature 93
_cell_measurement_theta_max 30.53
_cell_measurement_theta_min 2.17
_cell_volume 2935.68(18)
_computing_cell_refinement 'CrysAlisPro 1.171.40.75a (Rigaku OD, 2020)'
_computing_data_collection 'CrysAlisPro 1.171.40.75a (Rigaku OD, 2020)'
_computing_data_reduction 'CrysAlisPro 1.171.40.75a (Rigaku OD, 2020)'
_computing_molecular_graphics 'CrystalStructure 4.3'
_computing_publication_material 'CrystalStructure 4.3 (Rigaku, 2019)'
_computing_structure_refinement 'SHELXL Version 2016/6 (Sheldrick, 2008)'
_computing_structure_solution 'SHELXS Version 2013/1 (Sheldrick, 2008)'
_diffrn_ambient_temperature 93
_diffrn_detector_area_resol_mean 10.000
_diffrn_measured_fraction_theta_full 1.000
_diffrn_measured_fraction_theta_max 0.817
_diffrn_measurement_device_type 'Rigaku XtaLAB Synergy'
_diffrn_measurement_method \w
_diffrn_radiation_type 'Mo K\a'
_diffrn_radiation_wavelength 0.71073
_diffrn_reflns_av_R_equivalents 0.0836
_diffrn_reflns_av_unetI/netI 0.0754
_diffrn_reflns_Laue_measured_fraction_full 1.000
_diffrn_reflns_Laue_measured_fraction_max 0.817
_diffrn_reflns_limit_h_max 20
_diffrn_reflns_limit_h_min -19
_diffrn_reflns_limit_k_max 15
_diffrn_reflns_limit_k_min -21
_diffrn_reflns_limit_l_max 16
_diffrn_reflns_limit_l_min -16
_diffrn_reflns_number 25593
_diffrn_reflns_point_group_measured_fraction_full 1.000
_diffrn_reflns_point_group_measured_fraction_max 0.817
_diffrn_reflns_theta_full 25.242
_diffrn_reflns_theta_max 31.426
_diffrn_reflns_theta_min 2.164
_diffrn_standards_number 0
_exptl_absorpt_coefficient_mu 1.624
_exptl_absorpt_correction_T_max 0.942
_exptl_absorpt_correction_T_min 0.196
_exptl_absorpt_correction_type multi-scan
_exptl_absorpt_process_details
;
CrysAlisPro 1.171.40.75a (Rigaku Oxford Diffraction, 2020)
Empirical absorption correction using spherical harmonics,
 implemented in SCALE3 ABSPACK scaling algorithm.
;
_exptl_crystal_colour pink
_exptl_crystal_density_diffrn 1.494
_exptl_crystal_density_method 'not measured'
_exptl_crystal_description plate
_exptl_crystal_F_000 1336.00
_exptl_crystal_size_max 0.143
_exptl_crystal_size_mid 0.127
_exptl_crystal_size_min 0.037
_refine_diff_density_max 1.89
_refine_diff_density_min -1.53
_refine_ls_extinction_method none
_refine_ls_goodness_of_fit_ref 1.082
_refine_ls_hydrogen_treatment constr
_refine_ls_number_parameters 292
_refine_ls_number_reflns 7934
_refine_ls_number_restraints 0
_refine_ls_R_factor_all 0.0753
_refine_ls_R_factor_gt 0.0509
_refine_ls_shift/su_max 0.002
_refine_ls_structure_factor_coef Fsqd
_refine_ls_weighting_details 'w = 1/[\s^2^(Fo^2^)+(0.0527P)^2^+1.8678P] where P=(Fo^2^+2Fc^2^)/3'
_refine_ls_weighting_scheme calc
_refine_ls_wR_factor_gt 0.1255
_refine_ls_wR_factor_ref 0.1361
_reflns_Friedel_coverage 0.000
_reflns_number_gt 5690
_reflns_number_total 7934
_reflns_threshold_expression F^2^>2.0\s(F^2^)
_cod_data_source_file d1dt03952k2.cif
_cod_data_source_block 7
_cod_depositor_comments 'Adding full bibliography for 7709149--7709156.cif.'
_cod_database_code 7709150

loop_
_space_group_symop_id
_space_group_symop_operation_xyz
1 +X,+Y,+Z
2 -X,1/2+Y,1/2-Z
3 -X,-Y,-Z
4 +X,-1/2-Y,-1/2+Z

loop_
_atom_site_label
_atom_site_type_symbol
_atom_site_fract_x
_atom_site_fract_y
_atom_site_fract_z
_atom_site_U_iso_or_equiv
_atom_site_adp_type
_atom_site_occupancy
_atom_site_site_symmetry_order
_atom_site_calc_flag
_atom_site_refinement_flags_posn
_atom_site_refinement_flags_adp
_atom_site_refinement_flags_occupancy
_atom_site_disorder_assembly
_atom_site_disorder_group
I1 I 0.37750(2) 0.79423(2) 0.71497(3) 0.03726(10) Uani 1 1 d . . . . .
Mo1 Mo 0.22408(3) 1.03045(2) 0.21991(3) 0.03153(11) Uani 1 1 d . . . . .
P1 P 0.30804(8) 1.07387(7) 0.08128(10) 0.0318(2) Uani 1 1 d . . . . .
P2 P 0.18406(7) 0.92190(7) 0.34691(10) 0.0300(2) Uani 1 1 d . . . . .
O1 O 0.0385(3) 1.0788(2) 0.0789(4) 0.0556(10) Uani 1 1 d . . . . .
N1 N 0.3540(2) 0.9700(2) 0.2941(3) 0.0293(7) Uani 1 1 d . . . . .
N2 N 0.2310(3) 1.1160(2) 0.2969(4) 0.0432(9) Uani 1 1 d . . . . .
C1 C 0.4177(3) 1.0692(3) 0.1785(4) 0.0393(10) Uani 1 1 d . . . . .
H1A H 0.460483 1.057360 0.133456 0.047 Uiso 1 1 calc R U . . .
H1B H 0.432138 1.124848 0.215388 0.047 Uiso 1 1 calc R U . . .
C2 C 0.4264(3) 1.0030(3) 0.2701(4) 0.0321(9) Uani 1 1 d . . . . .
C3 C 0.5093(3) 0.9790(3) 0.3294(4) 0.0353(10) Uani 1 1 d . . . . .
H3 H 0.559073 1.003385 0.311666 0.042 Uiso 1 1 calc R U . . .
C4 C 0.5194(3) 0.9189(3) 0.4152(4) 0.0360(10) Uani 1 1 d . . . . .
H4 H 0.576137 0.902859 0.458124 0.043 Uiso 1 1 calc R U . . .
C5 C 0.4465(3) 0.8829(3) 0.4374(4) 0.0340(9) Uani 1 1 d . . . . .
H5 H 0.452528 0.840825 0.494802 0.041 Uiso 1 1 calc R U . . .
C6 C 0.3646(3) 0.9083(2) 0.3756(4) 0.0286(8) Uani 1 1 d . . . . .
C7 C 0.2858(3) 0.8624(3) 0.3914(4) 0.0301(9) Uani 1 1 d . . . . .
H7A H 0.295764 0.847381 0.473207 0.036 Uiso 1 1 calc R U . . .
H7B H 0.279345 0.809268 0.347099 0.036 Uiso 1 1 calc R U . . .
C8 C 0.2995(3) 1.1837(3) 0.0250(5) 0.0444(12) Uani 1 1 d . . . . .
C9 C 0.2893(5) 1.2425(3) 0.1194(6) 0.0625(17) Uani 1 1 d . . . . .
H9A H 0.338384 1.234510 0.186915 0.075 Uiso 1 1 calc R U . . .
H9B H 0.234353 1.230019 0.139298 0.075 Uiso 1 1 calc R U . . .
H9C H 0.288556 1.300905 0.093063 0.075 Uiso 1 1 calc R U . . .
C10 C 0.3798(4) 1.2117(3) -0.0145(5) 0.0508(13) Uani 1 1 d . . . . .
H10A H 0.431800 1.209353 0.050280 0.061 Uiso 1 1 calc R U . . .
H10B H 0.371255 1.269561 -0.043566 0.061 Uiso 1 1 calc R U . . .
H10C H 0.387773 1.174197 -0.075395 0.061 Uiso 1 1 calc R U . . .
C11 C 0.2180(4) 1.1890(4) -0.0765(6) 0.0613(16) Uani 1 1 d . . . . .
H11A H 0.206721 1.247899 -0.099591 0.074 Uiso 1 1 calc R U . . .
H11B H 0.167536 1.165963 -0.053726 0.074 Uiso 1 1 calc R U . . .
H11C H 0.227883 1.156332 -0.140878 0.074 Uiso 1 1 calc R U . . .
C12 C 0.3075(3) 0.9931(3) -0.0319(4) 0.0407(11) Uani 1 1 d . . . . .
C13 C 0.3615(4) 1.0160(3) -0.1149(4) 0.0467(12) Uani 1 1 d . . . . .
H13A H 0.335411 1.064970 -0.160361 0.056 Uiso 1 1 calc R U . . .
H13B H 0.362499 0.968268 -0.165916 0.056 Uiso 1 1 calc R U . . .
H13C H 0.421301 1.029553 -0.071929 0.056 Uiso 1 1 calc R U . . .
C14 C 0.2127(4) 0.9752(3) -0.0992(5) 0.0503(13) Uani 1 1 d . . . . .
H14A H 0.178749 0.956835 -0.046276 0.060 Uiso 1 1 calc R U . . .
H14B H 0.212247 0.930812 -0.155720 0.060 Uiso 1 1 calc R U . . .
H14C H 0.186770 1.026587 -0.138618 0.060 Uiso 1 1 calc R U . . .
C15 C 0.3442(4) 0.9112(3) 0.0293(5) 0.0504(13) Uani 1 1 d . . . . .
H15A H 0.405066 0.919977 0.072241 0.060 Uiso 1 1 calc R U . . .
H15B H 0.341546 0.866507 -0.027419 0.060 Uiso 1 1 calc R U . . .
H15C H 0.309388 0.894771 0.082189 0.060 Uiso 1 1 calc R U . . .
C16 C 0.1642(3) 0.9668(3) 0.4811(4) 0.0330(9) Uani 1 1 d . . . . .
C17 C 0.2501(3) 1.0063(3) 0.5486(4) 0.0367(10) Uani 1 1 d . . . . .
H17A H 0.239778 1.039245 0.612482 0.044 Uiso 1 1 calc R U . . .
H17B H 0.272983 1.043303 0.498177 0.044 Uiso 1 1 calc R U . . .
H17C H 0.292694 0.961749 0.578487 0.044 Uiso 1 1 calc R U . . .
C18 C 0.0953(3) 1.0363(3) 0.4504(4) 0.0379(10) Uani 1 1 d . . . . .
H18A H 0.084024 1.059046 0.520618 0.045 Uiso 1 1 calc R U . . .
H18B H 0.041095 1.012981 0.401704 0.045 Uiso 1 1 calc R U . . .
H18C H 0.116650 1.081350 0.409223 0.045 Uiso 1 1 calc R U . . .
C19 C 0.1364(3) 0.9001(3) 0.5569(4) 0.0394(10) Uani 1 1 d . . . . .
H19A H 0.181149 0.856004 0.575916 0.047 Uiso 1 1 calc R U . . .
H19B H 0.080601 0.875179 0.515639 0.047 Uiso 1 1 calc R U . . .
H19C H 0.129916 0.926582 0.627476 0.047 Uiso 1 1 calc R U . . .
C20 C 0.1023(3) 0.8405(3) 0.2773(4) 0.0355(10) Uani 1 1 d . . . . .
C21 C 0.1201(3) 0.8257(3) 0.1587(4) 0.0399(11) Uani 1 1 d . . . . .
H21A H 0.078663 0.783989 0.116148 0.048 Uiso 1 1 calc R U . . .
H21B H 0.179899 0.805009 0.168919 0.048 Uiso 1 1 calc R U . . .
H21C H 0.112852 0.878821 0.115953 0.048 Uiso 1 1 calc R U . . .
C22 C 0.0091(3) 0.8743(3) 0.2590(4) 0.0431(11) Uani 1 1 d . . . . .
H22A H -0.004895 0.879715 0.333119 0.052 Uiso 1 1 calc R U . . .
H22B H -0.032160 0.835254 0.210246 0.052 Uiso 1 1 calc R U . . .
H22C H 0.004596 0.929608 0.221884 0.052 Uiso 1 1 calc R U . . .
C23 C 0.1124(3) 0.7559(3) 0.3420(5) 0.0424(11) Uani 1 1 d . . . . .
H23A H 0.100108 0.764058 0.416774 0.051 Uiso 1 1 calc R U . . .
H23B H 0.172267 0.735060 0.353032 0.051 Uiso 1 1 calc R U . . .
H23C H 0.071215 0.714832 0.297460 0.051 Uiso 1 1 calc R U . . .
C24 C 0.0974(4) 1.0617(3) 0.1214(5) 0.0450(12) Uani 1 1 d . . . . .

loop_
_atom_site_aniso_label
_atom_site_aniso_U_11
_atom_site_aniso_U_22
_atom_site_aniso_U_33
_atom_site_aniso_U_23
_atom_site_aniso_U_13
_atom_site_aniso_U_12
I1 0.03974(18) 0.03753(17) 0.03367(16) 0.00321(11) 0.00791(13) -0.00547(11)
Mo1 0.0306(2) 0.0326(2) 0.0326(2) 0.00178(14) 0.01037(16) 0.00234(14)
P1 0.0325(6) 0.0329(6) 0.0301(6) 0.0018(4) 0.0081(5) -0.0019(4)
P2 0.0277(6) 0.0329(6) 0.0307(6) 0.0007(4) 0.0098(5) 0.0017(4)
O1 0.053(3) 0.049(2) 0.070(3) 0.0140(19) 0.024(2) 0.0138(18)
N1 0.0262(18) 0.0310(18) 0.0320(19) -0.0030(13) 0.0099(15) -0.0002(13)
N2 0.050(3) 0.039(2) 0.047(2) 0.0044(17) 0.023(2) 0.0049(18)
C1 0.039(3) 0.044(3) 0.036(2) 0.0039(19) 0.010(2) -0.0045(19)
C2 0.030(2) 0.037(2) 0.032(2) -0.0009(17) 0.0135(18) -0.0032(17)
C3 0.028(2) 0.042(2) 0.038(2) -0.0019(18) 0.0127(19) -0.0028(18)
C4 0.025(2) 0.046(3) 0.037(2) -0.0013(19) 0.0081(19) 0.0017(18)
C5 0.034(2) 0.035(2) 0.034(2) 0.0025(17) 0.0107(19) 0.0033(17)
C6 0.031(2) 0.028(2) 0.029(2) -0.0013(15) 0.0107(17) 0.0027(16)
C7 0.030(2) 0.031(2) 0.031(2) -0.0013(16) 0.0101(18) 0.0006(16)
C8 0.046(3) 0.037(2) 0.047(3) 0.009(2) 0.008(2) -0.002(2)
C9 0.092(5) 0.036(3) 0.071(4) 0.006(3) 0.041(4) 0.003(3)
C10 0.061(4) 0.040(3) 0.055(3) 0.005(2) 0.022(3) -0.010(2)
C11 0.053(4) 0.050(3) 0.076(4) 0.027(3) 0.008(3) 0.004(3)
C12 0.049(3) 0.042(3) 0.033(2) -0.0022(19) 0.014(2) -0.003(2)
C13 0.058(3) 0.049(3) 0.037(3) 0.000(2) 0.021(2) -0.004(2)
C14 0.052(3) 0.055(3) 0.042(3) -0.006(2) 0.007(3) -0.014(2)
C15 0.072(4) 0.037(3) 0.047(3) -0.002(2) 0.023(3) 0.001(2)
C16 0.032(2) 0.036(2) 0.032(2) -0.0023(16) 0.0106(19) 0.0001(17)
C17 0.035(2) 0.040(2) 0.036(2) -0.0065(18) 0.012(2) 0.0008(18)
C18 0.039(3) 0.040(3) 0.038(3) -0.0017(18) 0.016(2) 0.0032(19)
C19 0.037(3) 0.047(3) 0.038(3) -0.001(2) 0.016(2) 0.001(2)
C20 0.031(2) 0.036(2) 0.040(2) -0.0024(18) 0.009(2) -0.0011(17)
C21 0.040(3) 0.039(2) 0.039(3) -0.0041(19) 0.008(2) 0.0014(19)
C22 0.029(2) 0.053(3) 0.045(3) -0.004(2) 0.004(2) -0.002(2)
C23 0.043(3) 0.032(2) 0.052(3) 0.001(2) 0.012(2) -0.0079(19)
C24 0.060(4) 0.041(3) 0.038(3) 0.002(2) 0.019(3) -0.018(3)

loop_
_atom_type_symbol
_atom_type_description
_atom_type_scat_dispersion_real
_atom_type_scat_dispersion_imag
_atom_type_scat_source
C C 0.0033 0.0016
;
International Tables for Crystallography
(Vol. C, Tables 4.2.6.8 and 6.1.1.4)
;
H H 0.0000 0.0000
;
International Tables for Crystallography
(Vol. C, Table 6.1.1.4)
;
I I -0.4742 1.8119
;
International Tables for Crystallography
(Vol. C, Tables 4.2.6.8 and 6.1.1.4)
;
Mo Mo -1.6832 0.6857
;
International Tables for Crystallography
(Vol. C, Tables 4.2.6.8 and 6.1.1.4)
;
N N 0.0061 0.0033
;
International Tables for Crystallography
(Vol. C, Tables 4.2.6.8 and 6.1.1.4)
;
O O 0.0106 0.0060
;
International Tables for Crystallography
(Vol. C, Tables 4.2.6.8 and 6.1.1.4)
;
P P 0.1023 0.0942
;
International Tables for Crystallography
(Vol. C, Tables 4.2.6.8 and 6.1.1.4)
;

loop_
_geom_angle_atom_site_label_1
_geom_angle_atom_site_label_2
_geom_angle_atom_site_label_3
_geom_angle
_geom_angle_site_symmetry_1
_geom_angle_site_symmetry_3
_geom_angle_publ_flag
N2 Mo1 C24 92.3(2) . . ?
N2 Mo1 N1 102.00(18) . . ?
C24 Mo1 N1 165.63(17) . . ?
N2 Mo1 P1 100.61(15) . . ?
C24 Mo1 P1 98.55(14) . . ?
N1 Mo1 P1 78.14(10) . . ?
N2 Mo1 P2 102.36(14) . . ?
C24 Mo1 P2 98.94(13) . . ?
N1 Mo1 P2 78.99(9) . . ?
P1 Mo1 P2 150.38(4) . . ?
C1 P1 C8 103.9(2) . . ?
C1 P1 C12 105.5(2) . . ?
C8 P1 C12 112.8(2) . . ?
C1 P1 Mo1 97.97(16) . . ?
C8 P1 Mo1 120.23(18) . . ?
C12 P1 Mo1 113.50(16) . . ?
C7 P2 C20 103.37(19) . . ?
C7 P2 C16 105.9(2) . . ?
C20 P2 C16 113.8(2) . . ?
C7 P2 Mo1 101.22(14) . . ?
C20 P2 Mo1 117.14(15) . . ?
C16 P2 Mo1 113.31(14) . . ?
C2 N1 C6 118.4(4) . . ?
C2 N1 Mo1 119.2(3) . . ?
C6 N1 Mo1 121.8(3) . . ?
C2 C1 P1 113.1(3) . . ?
C2 C1 H1A 109.0 . . ?
P1 C1 H1A 109.0 . . ?
C2 C1 H1B 109.0 . . ?
P1 C1 H1B 109.0 . . ?
H1A C1 H1B 107.8 . . ?
N1 C2 C3 121.8(4) . . ?
N1 C2 C1 120.2(4) . . ?
C3 C2 C1 118.0(4) . . ?
C2 C3 C4 119.3(4) . . ?
C2 C3 H3 120.3 . . ?
C4 C3 H3 120.3 . . ?
C5 C4 C3 119.4(4) . . ?
C5 C4 H4 120.3 . . ?
C3 C4 H4 120.3 . . ?
C4 C5 C6 119.4(4) . . ?
C4 C5 H5 120.3 . . ?
C6 C5 H5 120.3 . . ?
N1 C6 C5 121.6(4) . . ?
N1 C6 C7 119.2(4) . . ?
C5 C6 C7 119.1(4) . . ?
C6 C7 P2 114.3(3) . . ?
C6 C7 H7A 108.7 . . ?
P2 C7 H7A 108.7 . . ?
C6 C7 H7B 108.7 . . ?
P2 C7 H7B 108.7 . . ?
H7A C7 H7B 107.6 . . ?
C9 C8 C10 108.2(4) . . ?
C9 C8 C11 109.8(5) . . ?
C10 C8 C11 109.2(5) . . ?
C9 C8 P1 108.2(4) . . ?
C10 C8 P1 113.3(4) . . ?
C11 C8 P1 108.0(3) . . ?
C8 C9 H9A 109.5 . . ?
C8 C9 H9B 109.5 . . ?
H9A C9 H9B 109.5 . . ?
C8 C9 H9C 109.5 . . ?
H9A C9 H9C 109.5 . . ?
H9B C9 H9C 109.5 . . ?
C8 C10 H10A 109.5 . . ?
C8 C10 H10B 109.5 . . ?
H10A C10 H10B 109.5 . . ?
C8 C10 H10C 109.5 . . ?
H10A C10 H10C 109.5 . . ?
H10B C10 H10C 109.5 . . ?
C8 C11 H11A 109.5 . . ?
C8 C11 H11B 109.5 . . ?
H11A C11 H11B 109.5 . . ?
C8 C11 H11C 109.5 . . ?
H11A C11 H11C 109.5 . . ?
H11B C11 H11C 109.5 . . ?
C13 C12 C15 108.3(4) . . ?
C13 C12 C14 109.4(4) . . ?
C15 C12 C14 107.2(4) . . ?
C13 C12 P1 114.9(3) . . ?
C15 C12 P1 107.3(3) . . ?
C14 C12 P1 109.5(4) . . ?
C12 C13 H13A 109.5 . . ?
C12 C13 H13B 109.5 . . ?
H13A C13 H13B 109.5 . . ?
C12 C13 H13C 109.5 . . ?
H13A C13 H13C 109.5 . . ?
H13B C13 H13C 109.5 . . ?
C12 C14 H14A 109.5 . . ?
C12 C14 H14B 109.5 . . ?
H14A C14 H14B 109.5 . . ?
C12 C14 H14C 109.5 . . ?
H14A C14 H14C 109.5 . . ?
H14B C14 H14C 109.5 . . ?
C12 C15 H15A 109.5 . . ?
C12 C15 H15B 109.5 . . ?
H15A C15 H15B 109.5 . . ?
C12 C15 H15C 109.5 . . ?
H15A C15 H15C 109.5 . . ?
H15B C15 H15C 109.5 . . ?
C18 C16 C17 108.3(4) . . ?
C18 C16 C19 110.3(4) . . ?
C17 C16 C19 108.4(4) . . ?
C18 C16 P2 109.5(3) . . ?
C17 C16 P2 107.1(3) . . ?
C19 C16 P2 113.0(3) . . ?
C16 C17 H17A 109.5 . . ?
C16 C17 H17B 109.5 . . ?
H17A C17 H17B 109.5 . . ?
C16 C17 H17C 109.5 . . ?
H17A C17 H17C 109.5 . . ?
H17B C17 H17C 109.5 . . ?
C16 C18 H18A 109.5 . . ?
C16 C18 H18B 109.5 . . ?
H18A C18 H18B 109.5 . . ?
C16 C18 H18C 109.5 . . ?
H18A C18 H18C 109.5 . . ?
H18B C18 H18C 109.5 . . ?
C16 C19 H19A 109.5 . . ?
C16 C19 H19B 109.5 . . ?
H19A C19 H19B 109.5 . . ?
C16 C19 H19C 109.5 . . ?
H19A C19 H19C 109.5 . . ?
H19B C19 H19C 109.5 . . ?
C22 C20 C23 110.4(4) . . ?
C22 C20 C21 108.4(4) . . ?
C23 C20 C21 108.5(4) . . ?
C22 C20 P2 110.7(3) . . ?
C23 C20 P2 113.9(3) . . ?
C21 C20 P2 104.7(3) . . ?
C20 C21 H21A 109.5 . . ?
C20 C21 H21B 109.5 . . ?
H21A C21 H21B 109.5 . . ?
C20 C21 H21C 109.5 . . ?
H21A C21 H21C 109.5 . . ?
H21B C21 H21C 109.5 . . ?
C20 C22 H22A 109.5 . . ?
C20 C22 H22B 109.5 . . ?
H22A C22 H22B 109.5 . . ?
C20 C22 H22C 109.5 . . ?
H22A C22 H22C 109.5 . . ?
H22B C22 H22C 109.5 . . ?
C20 C23 H23A 109.5 . . ?
C20 C23 H23B 109.5 . . ?
H23A C23 H23B 109.5 . . ?
C20 C23 H23C 109.5 . . ?
H23A C23 H23C 109.5 . . ?
H23B C23 H23C 109.5 . . ?
O1 C24 Mo1 176.7(6) . . ?

loop_
_geom_bond_atom_site_label_1
_geom_bond_atom_site_label_2
_geom_bond_distance
_geom_bond_site_symmetry_2
_geom_bond_publ_flag
Mo1 N2 1.634(4) . ?
Mo1 C24 2.111(7) . ?
Mo1 N1 2.237(4) . ?
Mo1 P1 2.4880(12) . ?
Mo1 P2 2.4953(12) . ?
P1 C1 1.830(5) . ?
P1 C8 1.865(5) . ?
P1 C12 1.873(5) . ?
P2 C7 1.826(4) . ?
P2 C20 1.869(5) . ?
P2 C16 1.871(5) . ?
O1 C24 0.981(6) . ?
N1 C2 1.357(5) . ?
N1 C6 1.368(5) . ?
C1 C2 1.508(6) . ?
C1 H1A 0.9900 . ?
C1 H1B 0.9900 . ?
C2 C3 1.377(6) . ?
C3 C4 1.388(6) . ?
C3 H3 0.9500 . ?
C4 C5 1.374(6) . ?
C4 H4 0.9500 . ?
C5 C6 1.381(6) . ?
C5 H5 0.9500 . ?
C6 C7 1.498(6) . ?
C7 H7A 0.9900 . ?
C7 H7B 0.9900 . ?
C8 C9 1.514(8) . ?
C8 C10 1.534(7) . ?
C8 C11 1.536(8) . ?
C9 H9A 0.9800 . ?
C9 H9B 0.9800 . ?
C9 H9C 0.9800 . ?
C10 H10A 0.9800 . ?
C10 H10B 0.9800 . ?
C10 H10C 0.9800 . ?
C11 H11A 0.9800 . ?
C11 H11B 0.9800 . ?
C11 H11C 0.9800 . ?
C12 C13 1.519(7) . ?
C12 C15 1.535(7) . ?
C12 C14 1.539(7) . ?
C13 H13A 0.9800 . ?
C13 H13B 0.9800 . ?
C13 H13C 0.9800 . ?
C14 H14A 0.9800 . ?
C14 H14B 0.9800 . ?
C14 H14C 0.9800 . ?
C15 H15A 0.9800 . ?
C15 H15B 0.9800 . ?
C15 H15C 0.9800 . ?
C16 C18 1.528(6) . ?
C16 C17 1.530(6) . ?
C16 C19 1.536(6) . ?
C17 H17A 0.9800 . ?
C17 H17B 0.9800 . ?
C17 H17C 0.9800 . ?
C18 H18A 0.9800 . ?
C18 H18B 0.9800 . ?
C18 H18C 0.9800 . ?
C19 H19A 0.9800 . ?
C19 H19B 0.9800 . ?
C19 H19C 0.9800 . ?
C20 C22 1.533(6) . ?
C20 C23 1.543(6) . ?
C20 C21 1.547(6) . ?
C21 H21A 0.9800 . ?
C21 H21B 0.9800 . ?
C21 H21C 0.9800 . ?
C22 H22A 0.9800 . ?
C22 H22B 0.9800 . ?
C22 H22C 0.9800 . ?
C23 H23A 0.9800 . ?
C23 H23B 0.9800 . ?
C23 H23C 0.9800 . ?

loop_
_geom_torsion_atom_site_label_1
_geom_torsion_atom_site_label_2
_geom_torsion_atom_site_label_3
_geom_torsion_atom_site_label_4
_geom_torsion
_geom_torsion_site_symmetry_1
_geom_torsion_site_symmetry_2
_geom_torsion_site_symmetry_3
_geom_torsion_site_symmetry_4
_geom_torsion_publ_flag
C8 P1 C1 C2 155.2(3) . . . . ?
C12 P1 C1 C2 -85.9(4) . . . . ?
Mo1 P1 C1 C2 31.3(3) . . . . ?
C6 N1 C2 C3 -3.4(6) . . . . ?
Mo1 N1 C2 C3 167.6(3) . . . . ?
C6 N1 C2 C1 178.1(4) . . . . ?
Mo1 N1 C2 C1 -10.9(5) . . . . ?
P1 C1 C2 N1 -17.5(5) . . . . ?
P1 C1 C2 C3 163.9(4) . . . . ?
N1 C2 C3 C4 0.7(7) . . . . ?
C1 C2 C3 C4 179.2(4) . . . . ?
C2 C3 C4 C5 1.7(7) . . . . ?
C3 C4 C5 C6 -1.3(7) . . . . ?
C2 N1 C6 C5 3.8(6) . . . . ?
Mo1 N1 C6 C5 -167.0(3) . . . . ?
C2 N1 C6 C7 -171.2(4) . . . . ?
Mo1 N1 C6 C7 18.1(5) . . . . ?
C4 C5 C6 N1 -1.4(6) . . . . ?
C4 C5 C6 C7 173.5(4) . . . . ?
N1 C6 C7 P2 -25.4(5) . . . . ?
C5 C6 C7 P2 159.5(3) . . . . ?
C20 P2 C7 C6 140.7(3) . . . . ?
C16 P2 C7 C6 -99.4(3) . . . . ?
Mo1 P2 C7 C6 19.1(3) . . . . ?
C1 P1 C8 C9 -73.1(4) . . . . ?
C12 P1 C8 C9 173.1(4) . . . . ?
Mo1 P1 C8 C9 34.9(4) . . . . ?
C1 P1 C8 C10 46.9(4) . . . . ?
C12 P1 C8 C10 -66.8(4) . . . . ?
Mo1 P1 C8 C10 155.0(3) . . . . ?
C1 P1 C8 C11 168.0(4) . . . . ?
C12 P1 C8 C11 54.3(5) . . . . ?
Mo1 P1 C8 C11 -83.9(4) . . . . ?
C1 P1 C12 C13 -71.4(4) . . . . ?
C8 P1 C12 C13 41.4(4) . . . . ?
Mo1 P1 C12 C13 -177.5(3) . . . . ?
C1 P1 C12 C15 49.1(4) . . . . ?
C8 P1 C12 C15 161.9(4) . . . . ?
Mo1 P1 C12 C15 -57.0(4) . . . . ?
C1 P1 C12 C14 165.1(3) . . . . ?
C8 P1 C12 C14 -82.1(4) . . . . ?
Mo1 P1 C12 C14 59.0(4) . . . . ?
C7 P2 C16 C18 164.6(3) . . . . ?
C20 P2 C16 C18 -82.5(3) . . . . ?
Mo1 P2 C16 C18 54.6(3) . . . . ?
C7 P2 C16 C17 47.4(3) . . . . ?
C20 P2 C16 C17 160.2(3) . . . . ?
Mo1 P2 C16 C17 -62.7(3) . . . . ?
C7 P2 C16 C19 -71.9(4) . . . . ?
C20 P2 C16 C19 40.9(4) . . . . ?
Mo1 P2 C16 C19 178.0(3) . . . . ?
C7 P2 C20 C22 166.9(3) . . . . ?
C16 P2 C20 C22 52.6(4) . . . . ?
Mo1 P2 C20 C22 -82.8(3) . . . . ?
C7 P2 C20 C23 41.9(4) . . . . ?
C16 P2 C20 C23 -72.5(4) . . . . ?
Mo1 P2 C20 C23 152.2(3) . . . . ?
C7 P2 C20 C21 -76.4(3) . . . . ?
C16 P2 C20 C21 169.2(3) . . . . ?
Mo1 P2 C20 C21 33.8(3) . . . . ?
